data_1538116
loop_
_publ_author_name
'Hawthorne, F.C.'
'Czamanske, G.K.'
'Oberti, R.'
'Ungaretti, L.'
'Bottazzi, P.'

_publ_section_title
;
 Li: An important component in igneous alkali amphiboles
;
_journal_name_full 'American Mineralogist'
_journal_page_first 733
_journal_page_last 745
_journal_volume 78
_journal_year 1993
_chemical_formula_sum 'Al0.12 F1.2 Fe3.67 H0.8 K0.26 Li0.36 Mg0.2 Mn0.67 Na2.48 O22.8 Si7.88 Zn0.1'
_chemical_name_systematic
;
(Na0.48 K0.26) Na2 (Li0.36 Mg0.2 Fe3.67 Mn0.67 Zn0.1) (Si7.88 Al0.12) O22 F1.2 
(O H)0.8
;
_space_group_IT_number 12
_symmetry_space_group_name_Hall '-C 2y'
_symmetry_space_group_name_H-M 'C 1 2/m 1'
_cell_angle_alpha 90
_cell_angle_beta 103.72
_cell_angle_gamma 90
_cell_formula_units_Z 2
_cell_length_a 9.816
_cell_length_b 18.004
_cell_length_c 5.325
_cell_volume 914.220
_citation_journal_id_ASTM AMMIAY
_cod_data_source_file Hawthorne_AMMIAY_1993_1288.cif
_cod_data_source_block H0.8Al0.12F1.2Fe3.67K0.26Li0.36Mg0.2Mn0.67Na2.48O22.8Si7.88Zn0.1
_cod_original_cell_volume 914.2204
_cod_original_formula_sum
;
H0.8 Al0.12 F1.2 Fe3.67 K0.26 Li0.36 Mg0.2 Mn0.67 Na2.48 O22.8 Si7.88 Zn0.1
;
_cod_database_code 1538116

loop_
_symmetry_equiv_pos_as_xyz
x,y,z
-x,y,-z
-x,-y,-z
x,-y,z
x+1/2,y+1/2,z
-x+1/2,y+1/2,-z
-x+1/2,-y+1/2,-z
x+1/2,-y+1/2,z

loop_
_atom_site_label
_atom_site_type_symbol
_atom_site_fract_x
_atom_site_fract_y
_atom_site_fract_z
_atom_site_occupancy
_atom_site_U_iso_or_equiv
Mn1 Mn+2 0 0.09058 0.5 0.22 0.0
Fe2 Fe+2 0 0.18257 0 0.95 0.0
O4 O-2 0.36534 0.24899 0.80002 1 0.0
K1 K+1 0.04803 0.5 0.10547 0.13 0.0
O7 O-2 0.33404 0 0.29789 1 0.0
Al1 Al+3 0.28007 0.08573 0.29057 0.03 0.0
Na1 Na+1 0 0.27761 0.5 1 0.0
O2 O-2 0.12009 0.17199 0.73654 1 0.0
O6 O-2 0.34068 0.1203 0.5783 1 0.0
Li1 Li+1 0 0 0 0.36 0.0
Na2 Na+1 0 0.5 0 0.46 0.0
Mn2 Mn+2 0 0 0 0.23 0.0
Mg1 Mg+2 0 0.09058 0.5 0.1 0.0
Na3 Na+1 0 0.46175 0 0.01 0.0
O5 O-2 0.34979 0.12824 0.08109 1 0.0
Fe1 Fe+2 0 0.09058 0.5 0.68 0.0
Fe3 Fe+2 0 0 0 0.41 0.0
Si2 Si+4 0.29032 0.17044 0.80123 1 0.0
O1 O-2 0.11127 0.09053 0.20735 1 0.0
Si1 Si+4 0.28007 0.08573 0.29057 0.97 0.0
Zn1 Zn+2 0 0.18257 0 0.05 0.0
F1 F-1 0.1116 0 0.70809 0.6 0.0
O3 O-2 0.1116 0 0.70809 0.4 0.0
H1 H+1 0.19648 0 0.73289 0.4 0.0
